data_4127181
loop_
_publ_author_name
'Mukherjee, Debabrata'
'H\"ollerhage, Thomas'
'Leich, Valeri'
'Spaniol, Thomas P.'
'Englert, Ulli'
'Maron, Laurent'
'Okuda, Jun'

_publ_section_title
;
 The Nature of the Heavy Alkaline Earth Metal-Hydrogen Bond: Synthesis,
 Structure, and Reactivity of a Cationic Strontium Hydride Cluster.
;
_journal_name_full 'Journal of the American Chemical Society'
_journal_paper_doi 10.1021/jacs.7b13796
_journal_year 2018
_chemical_formula_moiety 'C33 H77 N12 Sr3, C18 H15 Si, 0.5(C6 H6)'
_chemical_formula_sum 'C54 H95 N12 Si Sr3'
_chemical_formula_weight 1203.36
_chemical_name_systematic
;
 ?
;
_space_group_crystal_system triclinic
_space_group_IT_number 2
_space_group_name_Hall '-P 1'
_space_group_name_H-M_alt 'P -1'
_symmetry_space_group_name_Hall '-P 1'
_symmetry_space_group_name_H-M 'P -1'
_atom_sites_solution_hydrogens mixed
_audit_creation_method SHELXL-2013
_cell_angle_alpha 86.701(3)
_cell_angle_beta 86.382(3)
_cell_angle_gamma 77.342(3)
_cell_formula_units_Z 2
_cell_length_a 9.8153(10)
_cell_length_b 16.7007(17)
_cell_length_c 19.175(2)
_cell_measurement_reflns_used 9842
_cell_measurement_temperature 100(2)
_cell_measurement_theta_max 26.33
_cell_measurement_theta_min 2.39
_cell_volume 3057.6(5)
_computing_cell_refinement 'Bruker SMART (2001)'
_computing_data_collection 'Bruker SMART (2001)'
_computing_data_reduction 'Bruker SAINT+ (1999)'
_computing_structure_refinement 'SHELXL-2013 (Sheldrick, 2013)'
_computing_structure_solution 'SIR-92 (Altomare 1992)'
_diffrn_ambient_temperature 100(2)
_diffrn_measured_fraction_theta_full 1.000
_diffrn_measured_fraction_theta_max 0.990
_diffrn_measurement_device_type 'Bruker APEX-I CCD'
_diffrn_measurement_method '\w scans'
_diffrn_radiation_monochromator 'multilayer optics'
_diffrn_radiation_source microsource
_diffrn_radiation_type MoK\a
_diffrn_radiation_wavelength 0.71073
_diffrn_reflns_av_R_equivalents 0.0695
_diffrn_reflns_av_unetI/netI 0.0873
_diffrn_reflns_Laue_measured_fraction_full 1.000
_diffrn_reflns_Laue_measured_fraction_max 0.990
_diffrn_reflns_limit_h_max 12
_diffrn_reflns_limit_h_min -12
_diffrn_reflns_limit_k_max 21
_diffrn_reflns_limit_k_min -21
_diffrn_reflns_limit_l_max 24
_diffrn_reflns_limit_l_min -24
_diffrn_reflns_number 39284
_diffrn_reflns_point_group_measured_fraction_full 1.000
_diffrn_reflns_point_group_measured_fraction_max 0.990
_diffrn_reflns_theta_full 25.242
_diffrn_reflns_theta_max 27.255
_diffrn_reflns_theta_min 1.679
_exptl_absorpt_coefficient_mu 2.670
_exptl_absorpt_correction_T_max 0.8625
_exptl_absorpt_correction_T_min 0.6894
_exptl_absorpt_correction_type multi-scan
_exptl_absorpt_process_details 'Sadabs Bruker'
_exptl_crystal_colour orange
_exptl_crystal_density_diffrn 1.307
_exptl_crystal_description 'plate-shaped fragment'
_exptl_crystal_F_000 1262
_exptl_crystal_size_max 0.240
_exptl_crystal_size_mid 0.150
_exptl_crystal_size_min 0.100
_refine_diff_density_max 1.290
_refine_diff_density_min -0.872
_refine_diff_density_rms 0.110
_refine_ls_extinction_method none
_refine_ls_goodness_of_fit_ref 1.037
_refine_ls_hydrogen_treatment mixed
_refine_ls_matrix_type full
_refine_ls_number_parameters 716
_refine_ls_number_reflns 13578
_refine_ls_number_restraints 0
_refine_ls_restrained_S_all 1.037
_refine_ls_R_factor_all 0.0862
_refine_ls_R_factor_gt 0.0527
_refine_ls_shift/su_max 0.001
_refine_ls_shift/su_mean 0.000
_refine_ls_structure_factor_coef Fsqd
_refine_ls_weighting_details 'w=1/[\s^2^(Fo^2^)+(0.0606P)^2^] where P=(Fo^2^+2Fc^2^)/3'
_refine_ls_weighting_scheme calc
_refine_ls_wR_factor_gt 0.1163
_refine_ls_wR_factor_ref 0.1295
_reflns_Friedel_coverage 0.000
_reflns_number_gt 9593
_reflns_number_total 13578
_reflns_threshold_expression 'I > 2\s(I)'
_cod_data_source_file ja7b13796_si_002.cif
_cod_data_source_block 2
_cod_database_code 4127181
_shelx_space_group_comment
;
The symmetry employed for this shelxl refinement is uniquely defined
by the following loop, which should always be used as a source of
symmetry information in preference to the above space-group names.
They are only intended as comments.
;
_shelx_estimated_absorpt_t_min 0.567
_shelx_estimated_absorpt_t_max 0.776
_shelxl_version_number 2013-4

loop_
_space_group_symop_operation_xyz
'x, y, z'
'-x, -y, -z'

loop_
_atom_site_label
_atom_site_type_symbol
_atom_site_fract_x
_atom_site_fract_y
_atom_site_fract_z
_atom_site_U_iso_or_equiv
_atom_site_adp_type
_atom_site_occupancy
_atom_site_site_symmetry_order
_atom_site_calc_flag
_atom_site_refinement_flags_posn
_atom_site_refinement_flags_adp
_atom_site_refinement_flags_occupancy
_atom_site_disorder_assembly
_atom_site_disorder_group
Sr1 Sr 0.51955(4) 0.19290(2) 0.20031(2) 0.01617(10) Uani 1 1 d . . . . .
H1 H 0.678(4) 0.265(2) 0.262(2) 0.019 Uiso 1 1 d . U . . .
H2 H 0.380(4) 0.310(2) 0.277(2) 0.019 Uiso 1 1 d . U . . .
Sr2 Sr 0.54726(4) 0.25560(2) 0.37272(2) 0.01782(10) Uani 1 1 d . . . . .
Sr3 Sr 0.53642(4) 0.40080(2) 0.22694(2) 0.01819(10) Uani 1 1 d . . . . .
N1 N 0.5212(4) 0.1197(2) 0.32457(17) 0.0216(8) Uani 1 1 d . . . . .
N2 N 0.7419(4) 0.0682(2) 0.21016(18) 0.0215(8) Uani 1 1 d . . . . .
N3 N 0.5166(4) 0.0756(2) 0.11005(16) 0.0210(8) Uani 1 1 d . . . . .
N4 N 0.2916(4) 0.1272(2) 0.22301(18) 0.0252(8) Uani 1 1 d . . . . .
N5 N 0.5696(4) 0.4090(2) 0.36012(16) 0.0210(8) Uani 1 1 d . . . . .
N8 N 0.3414(4) 0.3524(2) 0.45068(18) 0.0230(8) Uani 1 1 d . . . . .
N7 N 0.5587(4) 0.2143(2) 0.51151(18) 0.0286(9) Uani 1 1 d . . . . .
N6 N 0.7913(4) 0.2707(2) 0.42282(19) 0.0278(9) Uani 1 1 d . . . . .
N9 N 0.5118(4) 0.3226(2) 0.11590(17) 0.0264(8) Uani 1 1 d . . . . .
N10 N 0.3010(4) 0.4747(2) 0.16113(19) 0.0316(9) Uani 1 1 d . . . . .
N11 N 0.5444(4) 0.5535(2) 0.17760(19) 0.0312(9) Uani 1 1 d . . . . .
N12 N 0.7558(4) 0.4048(3) 0.1318(2) 0.0358(10) Uani 1 1 d . . . . .
C1 C 0.6221(5) 0.0420(3) 0.3257(2) 0.0365(12) Uani 1 1 d . . . . .
H1A H 0.5814 0.0001 0.3050 0.044 Uiso 1 1 calc R U . . .
H1B H 0.6413 0.0239 0.3749 0.044 Uiso 1 1 calc R U . . .
C2 C 0.7559(5) 0.0468(3) 0.2868(2) 0.0362(12) Uani 1 1 d . . . . .
H2A H 0.8222 -0.0068 0.2925 0.043 Uiso 1 1 calc R U . . .
H2B H 0.7964 0.0886 0.3077 0.043 Uiso 1 1 calc R U . . .
C3 C 0.7251(5) -0.0024(3) 0.1721(2) 0.0302(11) Uani 1 1 d . . . . .
H3A H 0.6674 -0.0340 0.2017 0.036 Uiso 1 1 calc R U . . .
H3B H 0.8182 -0.0387 0.1633 0.036 Uiso 1 1 calc R U . . .
C4 C 0.6585(5) 0.0215(3) 0.1041(2) 0.0316(11) Uani 1 1 d . . . . .
H4A H 0.7196 0.0500 0.0735 0.038 Uiso 1 1 calc R U . . .
H4B H 0.6521 -0.0290 0.0811 0.038 Uiso 1 1 calc R U . . .
C5 C 0.4137(5) 0.0268(3) 0.1334(2) 0.0306(11) Uani 1 1 d . . . . .
H5A H 0.4547 -0.0147 0.1695 0.037 Uiso 1 1 calc R U . . .
H5B H 0.3941 -0.0030 0.0933 0.037 Uiso 1 1 calc R U . . .
C6 C 0.2774(5) 0.0770(3) 0.1631(2) 0.0288(10) Uani 1 1 d . . . . .
H6A H 0.2315 0.1143 0.1253 0.035 Uiso 1 1 calc R U . . .
H6B H 0.2152 0.0394 0.1786 0.035 Uiso 1 1 calc R U . . .
C7 C 0.3101(5) 0.0732(3) 0.2876(2) 0.0404(13) Uani 1 1 d . . . . .
H7A H 0.3652 0.0183 0.2754 0.048 Uiso 1 1 calc R U . . .
H7B H 0.2171 0.0664 0.3069 0.048 Uiso 1 1 calc R U . . .
C8 C 0.3829(5) 0.1062(3) 0.3435(2) 0.0368(12) Uani 1 1 d . . . . .
H8A H 0.3230 0.1589 0.3581 0.044 Uiso 1 1 calc R U . . .
H8B H 0.3895 0.0673 0.3848 0.044 Uiso 1 1 calc R U . . .
C9 C 0.8679(5) 0.0956(3) 0.1840(3) 0.0354(12) Uani 1 1 d . . . . .
H9A H 0.9499 0.0510 0.1910 0.053 Uiso 1 1 calc R U . . .
H9B H 0.8768 0.1433 0.2094 0.053 Uiso 1 1 calc R U . . .
H9C H 0.8614 0.1109 0.1340 0.053 Uiso 1 1 calc R U . . .
C10 C 0.4842(5) 0.1211(3) 0.0441(2) 0.0321(11) Uani 1 1 d . . . . .
H10A H 0.4881 0.0824 0.0070 0.048 Uiso 1 1 calc R U . . .
H10B H 0.5525 0.1553 0.0324 0.048 Uiso 1 1 calc R U . . .
H10C H 0.3902 0.1561 0.0483 0.048 Uiso 1 1 calc R U . . .
C11 C 0.1677(5) 0.1943(3) 0.2299(3) 0.0425(14) Uani 1 1 d . . . . .
H11A H 0.1560 0.2269 0.1857 0.064 Uiso 1 1 calc R U . . .
H11B H 0.1796 0.2294 0.2673 0.064 Uiso 1 1 calc R U . . .
H11C H 0.0849 0.1714 0.2413 0.064 Uiso 1 1 calc R U . . .
C12 C 0.7116(6) 0.4121(3) 0.3727(3) 0.0483(15) Uani 1 1 d . . . . .
H12A H 0.7117 0.4690 0.3844 0.058 Uiso 1 1 calc R U . . .
H12B H 0.7674 0.4015 0.3280 0.058 Uiso 1 1 calc R U . . .
C13 C 0.7855(6) 0.3572(3) 0.4266(4) 0.065(2) Uani 1 1 d . . . . .
H13A H 0.8827 0.3652 0.4253 0.078 Uiso 1 1 calc R U . . .
H13B H 0.7411 0.3747 0.4727 0.078 Uiso 1 1 calc R U . . .
C14 C 0.8026(6) 0.2282(5) 0.4944(3) 0.066(2) Uani 1 1 d . . . . .
H14A H 0.8420 0.1691 0.4882 0.079 Uiso 1 1 calc R U . . .
H14B H 0.8715 0.2496 0.5194 0.079 Uiso 1 1 calc R U . . .
C15 C 0.6774(6) 0.2350(4) 0.5396(3) 0.0560(17) Uani 1 1 d . . . . .
H15A H 0.7013 0.1993 0.5821 0.067 Uiso 1 1 calc R U . . .
H15B H 0.6495 0.2923 0.5546 0.067 Uiso 1 1 calc R U . . .
C16 C 0.4258(7) 0.2571(4) 0.5485(3) 0.0620(19) Uani 1 1 d . . . . .
H16A H 0.3549 0.2237 0.5448 0.074 Uiso 1 1 calc R U . . .
H16B H 0.4432 0.2578 0.5987 0.074 Uiso 1 1 calc R U . . .
C17 C 0.3669(6) 0.3393(4) 0.5246(2) 0.0457(14) Uani 1 1 d . . . . .
H17A H 0.4303 0.3747 0.5361 0.055 Uiso 1 1 calc R U . . .
H17B H 0.2771 0.3581 0.5514 0.055 Uiso 1 1 calc R U . . .
C18 C 0.3420(6) 0.4372(3) 0.4243(3) 0.0511(16) Uani 1 1 d . . . . .
H18A H 0.2894 0.4477 0.3812 0.061 Uiso 1 1 calc R U . . .
H18B H 0.2896 0.4751 0.4594 0.061 Uiso 1 1 calc R U . . .
C19 C 0.4742(6) 0.4583(3) 0.4090(3) 0.0488(15) Uani 1 1 d . . . . .
H19A H 0.5212 0.4558 0.4535 0.059 Uiso 1 1 calc R U . . .
H19B H 0.4569 0.5161 0.3906 0.059 Uiso 1 1 calc R U . . .
C20 C 0.9095(5) 0.2292(3) 0.3794(2) 0.0356(12) Uani 1 1 d . . . . .
H20A H 0.9045 0.2545 0.3320 0.053 Uiso 1 1 calc R U . . .
H20B H 0.9071 0.1710 0.3777 0.053 Uiso 1 1 calc R U . . .
H20C H 0.9968 0.2342 0.3992 0.053 Uiso 1 1 calc R U . . .
C21 C 0.5638(6) 0.1272(3) 0.5192(3) 0.0394(13) Uani 1 1 d . . . . .
H21A H 0.6510 0.0970 0.4967 0.059 Uiso 1 1 calc R U . . .
H21B H 0.4840 0.1148 0.4970 0.059 Uiso 1 1 calc R U . . .
H21C H 0.5599 0.1105 0.5690 0.059 Uiso 1 1 calc R U . . .
C22 C 0.2047(5) 0.3380(4) 0.4374(3) 0.0439(14) Uani 1 1 d . . . . .
H22A H 0.1990 0.2823 0.4542 0.066 Uiso 1 1 calc R U . . .
H22B H 0.1909 0.3442 0.3870 0.066 Uiso 1 1 calc R U . . .
H22C H 0.1319 0.3779 0.4619 0.066 Uiso 1 1 calc R U . . .
C23A C 0.4124(10) 0.3638(5) 0.0712(5) 0.028(2) Uani 0.622(11) 1 d . . P A 1
H23A H 0.3898 0.3248 0.0391 0.033 Uiso 0.622(11) 1 calc R U P A 1
H23B H 0.4498 0.4063 0.0428 0.033 Uiso 0.622(11) 1 calc R U P A 1
C24A C 0.2818(10) 0.4037(7) 0.1127(4) 0.027(2) Uani 0.622(11) 1 d . . P A 1
H24A H 0.2486 0.3607 0.1426 0.032 Uiso 0.622(11) 1 calc R U P A 1
H24B H 0.2082 0.4270 0.0797 0.032 Uiso 0.622(11) 1 calc R U P A 1
C25A C 0.3240(9) 0.5426(5) 0.1183(5) 0.028(2) Uani 0.622(11) 1 d . . P A 1
H25A H 0.2340 0.5743 0.1012 0.033 Uiso 0.622(11) 1 calc R U P A 1
H25B H 0.3862 0.5231 0.0772 0.033 Uiso 0.622(11) 1 calc R U P A 1
C26A C 0.3902(11) 0.5969(5) 0.1593(5) 0.029(2) Uani 0.622(11) 1 d . . P A 1
H26A H 0.3332 0.6109 0.2031 0.035 Uiso 0.622(11) 1 calc R U P A 1
H26B H 0.3917 0.6487 0.1317 0.035 Uiso 0.622(11) 1 calc R U P A 1
C27A C 0.6384(11) 0.5599(5) 0.1189(5) 0.030(2) Uani 0.622(11) 1 d . . P A 1
H27A H 0.6584 0.6156 0.1152 0.036 Uiso 0.622(11) 1 calc R U P A 1
H27B H 0.5948 0.5513 0.0755 0.036 Uiso 0.622(11) 1 calc R U P A 1
C28A C 0.7735(10) 0.4964(6) 0.1265(6) 0.034(2) Uani 0.622(11) 1 d . . P A 1
H28A H 0.8177 0.5072 0.1690 0.041 Uiso 0.622(11) 1 calc R U P A 1
H28B H 0.8380 0.5032 0.0858 0.041 Uiso 0.622(11) 1 calc R U P A 1
C29A C 0.7237(8) 0.3813(6) 0.0668(4) 0.030(2) Uani 0.622(11) 1 d . . P A 1
H29A H 0.8102 0.3673 0.0365 0.036 Uiso 0.622(11) 1 calc R U P A 1
H29B H 0.6590 0.4277 0.0436 0.036 Uiso 0.622(11) 1 calc R U P A 1
C30A C 0.6554(12) 0.3069(6) 0.0765(5) 0.029(2) Uani 0.622(11) 1 d . . P A 1
H30A H 0.7193 0.2623 0.1021 0.035 Uiso 0.622(11) 1 calc R U P A 1
H30B H 0.6454 0.2872 0.0298 0.035 Uiso 0.622(11) 1 calc R U P A 1
C23B C 0.3480(16) 0.3536(9) 0.1003(8) 0.026(3) Uani 0.378(11) 1 d . . P A 2
H23C H 0.3325 0.3331 0.0547 0.031 Uiso 0.378(11) 1 calc R U P A 2
H23D H 0.2924 0.3283 0.1365 0.031 Uiso 0.378(11) 1 calc R U P A 2
C24B C 0.2925(15) 0.4456(10) 0.0985(8) 0.026(3) Uani 0.378(11) 1 d . . P A 2
H24C H 0.3474 0.4723 0.0629 0.031 Uiso 0.378(11) 1 calc R U P A 2
H24D H 0.1939 0.4584 0.0854 0.031 Uiso 0.378(11) 1 calc R U P A 2
C25B C 0.3091(16) 0.5715(9) 0.1519(9) 0.032(4) Uani 0.378(11) 1 d . . P A 2
H25C H 0.2419 0.5992 0.1171 0.038 Uiso 0.378(11) 1 calc R U P A 2
H25D H 0.2800 0.5978 0.1971 0.038 Uiso 0.378(11) 1 calc R U P A 2
C26B C 0.4488(18) 0.5843(8) 0.1295(8) 0.029(4) Uani 0.378(11) 1 d . . P A 2
H26C H 0.4790 0.5575 0.0847 0.034 Uiso 0.378(11) 1 calc R U P A 2
H26D H 0.4444 0.6439 0.1214 0.034 Uiso 0.378(11) 1 calc R U P A 2
C27B C 0.701(2) 0.5446(11) 0.1410(9) 0.038(4) Uani 0.378(11) 1 d . . P A 2
H27C H 0.7069 0.5967 0.1148 0.045 Uiso 0.378(11) 1 calc R U P A 2
H27D H 0.7693 0.5360 0.1781 0.045 Uiso 0.378(11) 1 calc R U P A 2
C28B C 0.7420(16) 0.4758(9) 0.0921(8) 0.031(4) Uani 0.378(11) 1 d . . P A 2
H28C H 0.6693 0.4791 0.0580 0.038 Uiso 0.378(11) 1 calc R U P A 2
H28D H 0.8315 0.4785 0.0662 0.038 Uiso 0.378(11) 1 calc R U P A 2
C29B C 0.7340(16) 0.3302(10) 0.0798(6) 0.028(3) Uani 0.378(11) 1 d . . P A 2
H29C H 0.7956 0.3314 0.0370 0.034 Uiso 0.378(11) 1 calc R U P A 2
H29D H 0.7656 0.2763 0.1047 0.034 Uiso 0.378(11) 1 calc R U P A 2
C30B C 0.5880(19) 0.3361(11) 0.0584(8) 0.035(4) Uani 0.378(11) 1 d . . P A 2
H30C H 0.5502 0.3914 0.0371 0.042 Uiso 0.378(11) 1 calc R U P A 2
H30D H 0.5866 0.2947 0.0237 0.042 Uiso 0.378(11) 1 calc R U P A 2
C31 C 0.1760(5) 0.4862(3) 0.2080(3) 0.0373(12) Uani 1 1 d . . . . .
H31A H 0.0940 0.5115 0.1816 0.056 Uiso 1 1 calc R U . . .
H31B H 0.1854 0.5219 0.2454 0.056 Uiso 1 1 calc R U . . .
H31C H 0.1645 0.4328 0.2285 0.056 Uiso 1 1 calc R U . . .
C32 C 0.5640(6) 0.5954(3) 0.2391(2) 0.0360(12) Uani 1 1 d . . . . .
H32A H 0.5512 0.6544 0.2276 0.054 Uiso 1 1 calc R U . . .
H32B H 0.6586 0.5739 0.2550 0.054 Uiso 1 1 calc R U . . .
H32C H 0.4953 0.5862 0.2764 0.054 Uiso 1 1 calc R U . . .
C33 C 0.8882(5) 0.3618(3) 0.1582(3) 0.0378(12) Uani 1 1 d . . . . .
H33A H 0.9625 0.3617 0.1216 0.057 Uiso 1 1 calc R U . . .
H33B H 0.8832 0.3051 0.1722 0.057 Uiso 1 1 calc R U . . .
H33C H 0.9084 0.3895 0.1988 0.057 Uiso 1 1 calc R U . . .
Si1 Si 0.86431(13) 0.13791(8) 0.78183(6) 0.0265(3) Uani 1 1 d . . . . .
C34 C 0.9279(5) 0.1674(3) 0.8683(2) 0.0293(11) Uani 1 1 d . . . . .
C35 C 0.9375(5) 0.1105(3) 0.9255(3) 0.0452(14) Uani 1 1 d . . . . .
H35 H 0.9059 0.0612 0.9212 0.054 Uiso 1 1 calc R U . . .
C36 C 0.9910(7) 0.1232(4) 0.9881(3) 0.063(2) Uani 1 1 d . . . . .
H36 H 0.9954 0.0831 1.0256 0.076 Uiso 1 1 calc R U . . .
C37 C 1.0375(6) 0.1934(5) 0.9961(3) 0.063(2) Uani 1 1 d . . . . .
H37 H 1.0755 0.2020 1.0387 0.076 Uiso 1 1 calc R U . . .
C38 C 1.0285(6) 0.2525(4) 0.9409(3) 0.0520(15) Uani 1 1 d . . . . .
H38 H 1.0595 0.3018 0.9460 0.062 Uiso 1 1 calc R U . . .
C39 C 0.9741(5) 0.2388(3) 0.8789(2) 0.0349(12) Uani 1 1 d . . . . .
H39 H 0.9679 0.2798 0.8421 0.042 Uiso 1 1 calc R U . . .
C40 C 0.9017(5) 0.2270(3) 0.7213(2) 0.0250(10) Uani 1 1 d . . . . .
C41 C 1.0421(5) 0.2298(3) 0.7052(3) 0.0398(13) Uani 1 1 d . . . . .
H41 H 1.1129 0.1870 0.7236 0.048 Uiso 1 1 calc R U . . .
C42 C 1.0820(6) 0.2922(4) 0.6636(3) 0.0483(15) Uani 1 1 d . . . . .
H42 H 1.1783 0.2927 0.6554 0.058 Uiso 1 1 calc R U . . .
C43 C 0.9810(5) 0.3539(3) 0.6338(2) 0.0390(12) Uani 1 1 d . . . . .
H43 H 1.0074 0.3969 0.6052 0.047 Uiso 1 1 calc R U . . .
C44 C 0.8423(5) 0.3519(3) 0.6464(2) 0.0285(10) Uani 1 1 d . . . . .
H44 H 0.7723 0.3931 0.6255 0.034 Uiso 1 1 calc R U . . .
C45 C 0.8036(5) 0.2896(3) 0.6898(2) 0.0234(9) Uani 1 1 d . . . . .
H45 H 0.7070 0.2899 0.6981 0.028 Uiso 1 1 calc R U . . .
C46 C 0.6653(4) 0.1681(2) 0.7984(2) 0.0233(9) Uani 1 1 d . . . . .
C47 C 0.5948(5) 0.1899(2) 0.8627(2) 0.0234(9) Uani 1 1 d . . . . .
H47 H 0.6474 0.1958 0.9012 0.028 Uiso 1 1 calc R U . . .
C48 C 0.4498(5) 0.2030(3) 0.8717(2) 0.0274(10) Uani 1 1 d . . . . .
H48 H 0.4061 0.2165 0.9164 0.033 Uiso 1 1 calc R U . . .
C49 C 0.3678(5) 0.1965(3) 0.8166(2) 0.0263(10) Uani 1 1 d . . . . .
H49 H 0.2688 0.2065 0.8228 0.032 Uiso 1 1 calc R U . . .
C50 C 0.4348(5) 0.1752(3) 0.7524(2) 0.0248(10) Uani 1 1 d . . . . .
H50 H 0.3812 0.1705 0.7139 0.030 Uiso 1 1 calc R U . . .
C51 C 0.5795(5) 0.1605(2) 0.7438(2) 0.0238(10) Uani 1 1 d . . . . .
H51 H 0.6225 0.1448 0.6994 0.029 Uiso 1 1 calc R U . . .
C52A C 0.9444(14) 0.9691(8) 0.4676(7) 0.050(3) Uiso 0.5 1 d . . P B -1
H52A H 0.8978 0.9410 0.4382 0.060 Uiso 0.5 1 calc R U P B -1
C53A C 0.9022(11) 0.9773(7) 0.5383(6) 0.025(2) Uiso 0.5 1 d . . P B -1
H53A H 0.8311 0.9516 0.5588 0.030 Uiso 0.5 1 calc R U P B -1
C54A C 0.9688(12) 1.0258(7) 0.5795(6) 0.040(3) Uiso 0.5 1 d . . P B -1
H54A H 0.9407 1.0328 0.6275 0.048 Uiso 0.5 1 calc R U P B -1
C55A C 1.0705(15) 1.0613(9) 0.5505(7) 0.060(4) Uiso 0.5 1 d . . P B -1
H55A H 1.1112 1.0947 0.5778 0.072 Uiso 0.5 1 calc R U P B -1
C56A C 1.1149(14) 1.0501(9) 0.4837(8) 0.059(4) Uiso 0.5 1 d . . P B -1
H56A H 1.1882 1.0749 0.4647 0.071 Uiso 0.5 1 calc R U P B -1
C57A C 1.0560(13) 1.0026(7) 0.4408(7) 0.039(3) Uiso 0.5 1 d . . P B -1
H57A H 1.0919 0.9935 0.3941 0.047 Uiso 0.5 1 calc R U P B -1

loop_
_atom_site_aniso_label
_atom_site_aniso_U_11
_atom_site_aniso_U_22
_atom_site_aniso_U_33
_atom_site_aniso_U_23
_atom_site_aniso_U_13
_atom_site_aniso_U_12
Sr1 0.0215(2) 0.0184(2) 0.00885(18) -0.00137(14) -0.00112(14) -0.00455(16)
Sr2 0.0247(2) 0.0206(2) 0.00877(18) -0.00188(14) -0.00170(15) -0.00569(16)
Sr3 0.0253(2) 0.0190(2) 0.01063(18) -0.00047(14) -0.00095(15) -0.00570(16)
N1 0.028(2) 0.0233(19) 0.0141(17) -0.0021(14) -0.0001(15) -0.0073(16)
N2 0.0221(19) 0.0216(19) 0.0208(18) -0.0011(14) -0.0010(15) -0.0049(15)
N3 0.026(2) 0.027(2) 0.0106(16) -0.0025(14) -0.0009(14) -0.0058(16)
N4 0.0196(19) 0.032(2) 0.0227(19) -0.0059(16) 0.0015(15) -0.0037(16)
N5 0.027(2) 0.027(2) 0.0106(16) -0.0037(14) -0.0002(14) -0.0086(16)
N8 0.025(2) 0.025(2) 0.0194(18) -0.0019(15) -0.0001(15) -0.0066(16)
N7 0.042(2) 0.030(2) 0.0128(18) -0.0020(15) -0.0029(16) -0.0056(18)
N6 0.025(2) 0.032(2) 0.026(2) -0.0070(16) -0.0048(16) -0.0018(17)
N9 0.045(2) 0.023(2) 0.0113(17) -0.0003(14) -0.0042(16) -0.0067(18)
N10 0.030(2) 0.040(2) 0.023(2) 0.0053(17) -0.0007(17) -0.0052(18)
N11 0.048(3) 0.028(2) 0.020(2) -0.0004(16) 0.0015(18) -0.0158(19)
N12 0.029(2) 0.044(3) 0.029(2) 0.0086(19) 0.0017(18) -0.0006(19)
C1 0.055(3) 0.036(3) 0.016(2) 0.002(2) -0.001(2) -0.006(2)
C2 0.043(3) 0.032(3) 0.028(3) 0.003(2) -0.009(2) 0.003(2)
C3 0.025(3) 0.027(3) 0.039(3) -0.014(2) -0.003(2) -0.003(2)
C4 0.040(3) 0.029(3) 0.025(2) -0.0101(19) 0.001(2) -0.003(2)
C5 0.036(3) 0.037(3) 0.023(2) -0.009(2) 0.003(2) -0.017(2)
C6 0.024(2) 0.030(3) 0.034(3) -0.007(2) -0.004(2) -0.008(2)
C7 0.042(3) 0.057(3) 0.027(3) -0.003(2) 0.007(2) -0.024(3)
C8 0.048(3) 0.049(3) 0.018(2) 0.003(2) 0.003(2) -0.024(3)
C9 0.022(3) 0.034(3) 0.052(3) -0.008(2) 0.000(2) -0.008(2)
C10 0.055(3) 0.027(3) 0.014(2) -0.0008(18) -0.007(2) -0.007(2)
C11 0.020(3) 0.046(3) 0.064(4) -0.024(3) 0.005(2) -0.007(2)
C12 0.057(4) 0.052(3) 0.046(3) 0.016(3) -0.022(3) -0.034(3)
C13 0.045(4) 0.036(3) 0.119(6) -0.012(3) -0.035(4) -0.007(3)
C14 0.031(3) 0.135(6) 0.025(3) -0.016(3) -0.013(2) 0.004(4)
C15 0.068(4) 0.079(4) 0.033(3) 0.015(3) -0.025(3) -0.040(4)
C16 0.090(5) 0.060(4) 0.018(3) 0.005(3) 0.011(3) 0.016(4)
C17 0.040(3) 0.072(4) 0.017(2) -0.014(2) 0.000(2) 0.009(3)
C18 0.053(4) 0.031(3) 0.062(4) -0.011(3) 0.027(3) 0.000(3)
C19 0.055(4) 0.029(3) 0.060(4) -0.011(3) 0.027(3) -0.013(3)
C20 0.024(3) 0.057(3) 0.026(2) -0.011(2) -0.001(2) -0.006(2)
C21 0.058(4) 0.035(3) 0.029(3) 0.005(2) -0.007(2) -0.018(3)
C22 0.032(3) 0.067(4) 0.032(3) -0.014(3) -0.008(2) -0.005(3)
C23A 0.034(5) 0.027(4) 0.021(4) -0.006(3) -0.001(4) -0.002(4)
C24A 0.034(5) 0.023(6) 0.022(4) -0.004(4) -0.008(4) 0.001(5)
C25A 0.037(5) 0.024(5) 0.020(4) 0.000(4) -0.009(4) -0.001(4)
C26A 0.036(6) 0.027(5) 0.024(5) -0.001(4) -0.001(4) -0.008(4)
C27A 0.043(6) 0.015(4) 0.026(5) 0.005(4) 0.015(4) -0.001(4)
C28A 0.045(6) 0.023(5) 0.034(6) 0.008(4) 0.001(5) -0.012(4)
C29A 0.029(5) 0.033(6) 0.026(4) 0.000(4) 0.014(3) -0.008(4)
C30A 0.036(6) 0.029(5) 0.019(4) -0.002(4) 0.000(4) -0.003(5)
C23B 0.021(8) 0.039(9) 0.019(7) -0.015(6) -0.007(6) -0.007(7)
C24B 0.029(8) 0.020(8) 0.026(8) -0.009(6) -0.015(6) 0.004(7)
C25B 0.045(10) 0.023(8) 0.024(8) 0.005(6) -0.016(7) 0.001(7)
C26B 0.050(11) 0.019(7) 0.015(7) 0.011(5) -0.007(7) -0.005(7)
C27B 0.057(14) 0.026(9) 0.030(9) 0.017(7) -0.010(8) -0.009(9)
C28B 0.038(9) 0.038(8) 0.018(7) -0.008(6) 0.019(6) -0.011(7)
C29B 0.045(10) 0.025(9) 0.011(6) 0.007(6) 0.005(6) -0.002(7)
C30B 0.047(11) 0.031(9) 0.030(8) -0.011(7) -0.001(7) -0.014(8)
C31 0.031(3) 0.047(3) 0.033(3) -0.011(2) -0.001(2) -0.005(2)
C32 0.054(3) 0.023(3) 0.030(3) -0.006(2) 0.001(2) -0.008(2)
C33 0.031(3) 0.037(3) 0.044(3) 0.002(2) 0.002(2) -0.006(2)
Si1 0.0253(7) 0.0285(7) 0.0230(6) 0.0019(5) 0.0026(5) -0.0019(5)
C34 0.022(2) 0.038(3) 0.022(2) 0.005(2) 0.0043(19) 0.004(2)
C35 0.042(3) 0.056(4) 0.025(3) 0.010(2) 0.005(2) 0.012(3)
C36 0.070(5) 0.075(5) 0.020(3) 0.011(3) 0.002(3) 0.032(4)
C37 0.052(4) 0.103(6) 0.019(3) -0.013(3) -0.011(3) 0.024(4)
C38 0.039(3) 0.076(4) 0.039(3) -0.021(3) -0.004(3) -0.002(3)
C39 0.030(3) 0.046(3) 0.025(3) -0.002(2) 0.000(2) 0.000(2)
C40 0.029(3) 0.031(3) 0.013(2) -0.0036(18) 0.0031(18) -0.003(2)
C41 0.027(3) 0.054(3) 0.033(3) 0.010(2) 0.000(2) -0.001(2)
C42 0.033(3) 0.070(4) 0.040(3) 0.018(3) 0.006(2) -0.016(3)
C43 0.046(3) 0.047(3) 0.024(3) 0.009(2) 0.007(2) -0.016(3)
C44 0.035(3) 0.030(3) 0.020(2) -0.0019(19) -0.003(2) -0.004(2)
C45 0.025(2) 0.028(2) 0.017(2) -0.0039(18) -0.0009(18) -0.0045(19)
C46 0.026(2) 0.021(2) 0.021(2) 0.0009(17) 0.0029(18) -0.0033(18)
C47 0.033(3) 0.018(2) 0.018(2) 0.0026(17) 0.0028(19) -0.0038(19)
C48 0.034(3) 0.023(2) 0.024(2) 0.0010(18) 0.008(2) -0.006(2)
C49 0.027(2) 0.023(2) 0.029(2) 0.0056(19) 0.004(2) -0.0068(19)
C50 0.029(3) 0.025(2) 0.022(2) 0.0051(18) -0.0036(19) -0.0087(19)
C51 0.035(3) 0.022(2) 0.012(2) 0.0033(16) 0.0024(18) -0.0037(19)

loop_
_atom_type_symbol
_atom_type_description
_atom_type_scat_dispersion_real
_atom_type_scat_dispersion_imag
_atom_type_scat_source
C C 0.0033 0.0016 'International Tables Vol C Tables 4.2.6.8 and 6.1.1.4'
H H 0.0000 0.0000 'International Tables Vol C Tables 4.2.6.8 and 6.1.1.4'
N N 0.0061 0.0033 'International Tables Vol C Tables 4.2.6.8 and 6.1.1.4'
Si Si 0.0817 0.0704 'International Tables Vol C Tables 4.2.6.8 and 6.1.1.4'
Sr Sr -1.5307 3.2498 'International Tables Vol C Tables 4.2.6.8 and 6.1.1.4'

loop_
_geom_angle_atom_site_label_1
_geom_angle_atom_site_label_2
_geom_angle_atom_site_label_3
_geom_angle
H1 Sr1 H2 67.6(12)
H1 Sr1 N1 79.1(9)
H2 Sr1 N1 78.1(8)
H1 Sr1 N9 79.9(8)
H2 Sr1 N9 77.9(8)
N1 Sr1 N9 152.67(10)
H1 Sr1 N2 81.2(8)
H2 Sr1 N2 138.5(8)
N1 Sr1 N2 69.32(10)
N9 Sr1 N2 124.02(11)
H1 Sr1 N3 143.9(9)
H2 Sr1 N3 148.4(8)
N1 Sr1 N3 105.49(10)
N9 Sr1 N3 101.79(10)
N2 Sr1 N3 67.88(10)
H1 Sr1 N4 142.1(9)
H2 Sr1 N4 84.7(8)
N1 Sr1 N4 69.94(11)
N9 Sr1 N4 120.32(11)
N2 Sr1 N4 106.49(10)
N3 Sr1 N4 67.94(10)
H1 Sr1 C30A 73.6(9)
H2 Sr1 C30A 99.0(8)
N1 Sr1 C30A 151.3(2)
N9 Sr1 C30A 26.3(2)
N2 Sr1 C30A 97.7(2)
N3 Sr1 C30A 91.95(17)
N4 Sr1 C30A 138.6(2)
H1 Sr1 C8 97.9(9)
H2 Sr1 C8 72.0(8)
N1 Sr1 C8 23.92(11)
N9 Sr1 C8 148.05(12)
N2 Sr1 C8 86.55(12)
N3 Sr1 C8 98.33(11)
N4 Sr1 C8 47.24(11)
C30A Sr1 C8 169.71(18)
H1 Sr1 C23B 99.6(9)
H2 Sr1 C23B 68.4(9)
N1 Sr1 C23B 143.8(3)
N9 Sr1 C23B 27.5(3)
N2 Sr1 C23B 146.7(3)
N3 Sr1 C23B 96.6(2)
N4 Sr1 C23B 93.2(3)
C8 Sr1 C23B 125.8(3)
H1 Sr1 C2 71.9(8)
H2 Sr1 C2 115.1(8)
N1 Sr1 C2 45.56(11)
N9 Sr1 C2 139.76(12)
N2 Sr1 C2 24.99(11)
N3 Sr1 C2 85.85(11)
N4 Sr1 C2 99.30(12)
C30A Sr1 C2 115.5(2)
C8 Sr1 C2 65.90(12)
C23B Sr1 C2 167.2(3)
H1 Sr1 C1 82.9(8)
H2 Sr1 C1 100.8(8)
N1 Sr1 C1 23.39(11)
N9 Sr1 C1 161.80(12)
N2 Sr1 C1 46.65(11)
N3 Sr1 C1 88.76(11)
N4 Sr1 C1 77.29(12)
C30A Sr1 C1 140.5(2)
C8 Sr1 C1 40.90(12)
C23B Sr1 C1 166.5(3)
C2 Sr1 C1 25.14(11)
H1 Sr1 H1 0.0(19)
H2 Sr1 H1 67.6(12)
N1 Sr1 H1 79.1(8)
N9 Sr1 H1 79.9(8)
N2 Sr1 H1 81.2(9)
N3 Sr1 H1 143.9(9)
N4 Sr1 H1 142.1(9)
C30A Sr1 H1 73.6(9)
C8 Sr1 H1 97.9(9)
C23B Sr1 H1 99.6(9)
C2 Sr1 H1 71.9(8)
C1 Sr1 H1 82.9(8)
H1 Sr1 H2 67.6(12)
H2 Sr1 H2 0(2)
N1 Sr1 H2 78.1(8)
N9 Sr1 H2 77.9(8)
N2 Sr1 H2 138.5(8)
N3 Sr1 H2 148.4(8)
N4 Sr1 H2 84.7(8)
C30A Sr1 H2 99.0(8)
C8 Sr1 H2 72.0(8)
C23B Sr1 H2 68.4(9)
C2 Sr1 H2 115.1(8)
C1 Sr1 H2 100.8(8)
H1 Sr1 H2 67.6(12)
H1 Sr2 H2 70.1(12)
H1 Sr2 N1 82.0(9)
H2 Sr2 N1 79.9(8)
H1 Sr2 N5 75.9(9)
H2 Sr2 N5 79.2(8)
N1 Sr2 N5 153.58(10)
H1 Sr2 N6 81.7(9)
H2 Sr2 N6 142.5(8)
N1 Sr2 N6 120.96(11)
N5 Sr2 N6 70.08(11)
H1 Sr2 N7 146.7(9)
H2 Sr2 N7 143.2(9)
N1 Sr2 N7 100.75(11)
N5 Sr2 N7 105.67(10)
N6 Sr2 N7 68.34(11)
H1 Sr2 N8 138.3(9)
H2 Sr2 N8 81.4(9)
N1 Sr2 N8 123.01(11)
N5 Sr2 N8 69.15(10)
N6 Sr2 N8 106.16(11)
N7 Sr2 N8 67.35(11)
H1 Sr2 C8 101.0(9)
H2 Sr2 C8 73.1(8)
N1 Sr2 C8 24.01(11)
N5 Sr2 C8 151.26(12)
N6 Sr2 C8 138.38(12)
N7 Sr2 C8 92.56(11)
N8 Sr2 C8 99.01(11)
H1 Sr2 C12 70.5(9)
H2 Sr2 C12 99.2(8)
N1 Sr2 C12 150.76(13)
N5 Sr2 C12 24.07(12)
N6 Sr2 C12 46.71(12)
N7 Sr2 C12 97.11(12)
N8 Sr2 C12 85.26(13)
C8 Sr2 C12 170.32(12)
H1 Sr2 C19 98.4(9)
H2 Sr2 C19 81.4(8)
N1 Sr2 C19 159.91(13)
N5 Sr2 C19 23.25(11)
N6 Sr2 C19 78.74(13)
N7 Sr2 C19 89.97(13)
N8 Sr2 C19 46.23(11)
C8 Sr2 C19 140.10(13)
C12 Sr2 C19 40.87(14)
H1 Sr2 C18 114.6(9)
H2 Sr2 C18 72.5(9)
N1 Sr2 C18 139.22(13)
N5 Sr2 C18 45.54(11)
N6 Sr2 C18 98.87(13)
N7 Sr2 C18 85.11(13)
N8 Sr2 C18 24.71(11)
C8 Sr2 C18 116.60(13)
C12 Sr2 C18 65.01(14)
C19 Sr2 C18 24.15(12)
H1 Sr2 C13 81.8(9)
H2 Sr2 C13 124.0(8)
N1 Sr2 C13 143.40(13)
N5 Sr2 C13 46.81(12)
N6 Sr2 C13 23.77(12)
N7 Sr2 C13 76.57(15)
N8 Sr2 C13 90.18(13)
C8 Sr2 C13 161.92(13)
C12 Sr2 C13 24.86(13)
C19 Sr2 C13 55.55(14)
C18 Sr2 C13 77.35(14)
H1 Sr2 H1 0.0(10)
H2 Sr2 H1 70.1(12)
N1 Sr2 H1 82.0(9)
N5 Sr2 H1 75.9(9)
N6 Sr2 H1 81.7(9)
N7 Sr2 H1 146.7(9)
N8 Sr2 H1 138.3(9)
C8 Sr2 H1 101.0(9)
C12 Sr2 H1 70.5(9)
C19 Sr2 H1 98.4(9)
C18 Sr2 H1 114.6(9)
C13 Sr2 H1 81.8(9)
H1 Sr2 H2 70.1(12)
H2 Sr2 H2 0.0(18)
N1 Sr2 H2 79.9(8)
N5 Sr2 H2 79.2(8)
N6 Sr2 H2 142.5(9)
N7 Sr2 H2 143.2(9)
N8 Sr2 H2 81.4(9)
C8 Sr2 H2 73.1(8)
C12 Sr2 H2 99.2(8)
C19 Sr2 H2 81.4(8)
C18 Sr2 H2 72.5(9)
C13 Sr2 H2 124.0(8)
H1 Sr2 H2 70.1(12)
H1 Sr3 H2 70.3(12)
H1 Sr3 N5 75.4(9)
H2 Sr3 N5 80.1(9)
H1 Sr3 N9 81.4(9)
H2 Sr3 N9 79.8(9)
N5 Sr3 N9 153.25(11)
H1 Sr3 N11 145.1(9)
H2 Sr3 N11 144.4(9)
N5 Sr3 N11 102.34(11)
N9 Sr3 N11 104.30(11)
H1 Sr3 N10 142.5(9)
H2 Sr3 N10 81.6(9)
N5 Sr3 N10 124.44(11)
N9 Sr3 N10 69.36(12)
N11 Sr3 N10 67.70(12)
H1 Sr3 N12 83.6(9)
H2 Sr3 N12 142.2(9)
N5 Sr3 N12 119.97(12)
N9 Sr3 N12 69.37(12)
N11 Sr3 N12 67.14(12)
N10 Sr3 N12 106.21(11)
H1 Sr3 C23B 101.9(9)
H2 Sr3 C23B 69.8(9)
N5 Sr3 C23B 148.6(3)
N9 Sr3 C23B 27.9(3)
N11 Sr3 C23B 97.1(3)
N10 Sr3 C23B 43.5(3)
N12 Sr3 C23B 90.3(3)
H1 Sr3 C30A 73.8(9)
H2 Sr3 C30A 100.2(9)
N5 Sr3 C30A 147.0(2)
N9 Sr3 C30A 25.8(2)
N11 Sr3 C30A 96.16(18)
N10 Sr3 C30A 87.8(2)
N12 Sr3 C30A 44.8(2)
H1 Sr3 C12 69.2(9)
H2 Sr3 C12 98.9(9)
N5 Sr3 C12 23.24(12)
N9 Sr3 C12 148.90(13)
N11 Sr3 C12 94.73(12)
N10 Sr3 C12 141.56(13)
N12 Sr3 C12 96.74(13)
C23B Sr3 C12 167.9(3)
C30A Sr3 C12 129.2(2)
H1 Sr3 C24A 116.7(9)
H2 Sr3 C24A 71.1(9)
N5 Sr3 C24A 141.01(18)
N9 Sr3 C24A 43.74(18)
N11 Sr3 C24A 87.4(2)
N10 Sr3 C24A 27.27(19)
N12 Sr3 C24A 98.71(18)
C30A Sr3 C24A 66.1(2)
C12 Sr3 C24A 163.98(19)
H1 Sr3 Sr1 45.2(9)
H2 Sr3 Sr1 46.5(9)
N5 Sr3 Sr1 106.41(7)
N9 Sr3 Sr1 46.88(8)
N11 Sr3 Sr1 151.14(8)
N10 Sr3 Sr1 97.32(8)
N12 Sr3 Sr1 95.75(9)
C23B Sr3 Sr1 58.5(3)
C30A Sr3 Sr1 57.47(17)
C12 Sr3 Sr1 110.80(9)
C24A Sr3 Sr1 71.86(19)
H1 Sr3 H1 0(3)
H2 Sr3 H1 70.3(12)
N5 Sr3 H1 75.4(9)
N9 Sr3 H1 81.4(9)
N11 Sr3 H1 145.1(9)
N10 Sr3 H1 142.5(9)
N12 Sr3 H1 83.6(9)
C23B Sr3 H1 101.9(9)
C30A Sr3 H1 73.8(9)
C12 Sr3 H1 69.2(9)
C24A Sr3 H1 116.7(9)
Sr1 Sr3 H1 45.2(9)
H1 Sr3 H2 70.3(12)
H2 Sr3 H2 0.0(15)
N5 Sr3 H2 80.1(9)
N9 Sr3 H2 79.8(9)
N11 Sr3 H2 144.4(9)
N10 Sr3 H2 81.6(9)
N12 Sr3 H2 142.2(9)
C23B Sr3 H2 69.8(9)
C30A Sr3 H2 100.2(9)
C12 Sr3 H2 98.9(9)
C24A Sr3 H2 71.1(9)
Sr1 Sr3 H2 46.5(9)
H1 Sr3 H2 70.3(12)
C8 N1 C1 109.9(4)
C8 N1 Sr2 109.7(3)
C1 N1 Sr2 127.4(3)
C8 N1 Sr1 108.9(3)
C1 N1 Sr1 110.9(2)
Sr2 N1 Sr1 87.04(10)
C9 N2 C3 110.5(3)
C9 N2 C2 107.4(4)
C3 N2 C2 111.4(3)
C9 N2 Sr1 109.7(3)
C3 N2 Sr1 111.6(2)
C2 N2 Sr1 106.1(2)
C10 N3 C5 112.8(3)
C10 N3 C4 110.0(3)
C5 N3 C4 109.9(3)
C10 N3 Sr1 104.0(2)
C5 N3 Sr1 111.2(2)
C4 N3 Sr1 108.7(2)
C11 N4 C7 111.6(4)
C11 N4 C6 109.4(3)
C7 N4 C6 109.0(4)
C11 N4 Sr1 108.5(3)
C7 N4 Sr1 108.2(3)
C6 N4 Sr1 110.1(2)
C19 N5 C12 110.1(4)
C19 N5 Sr3 126.4(3)
C12 N5 Sr3 111.2(3)
C19 N5 Sr2 111.0(3)
C12 N5 Sr2 108.2(3)
Sr3 N5 Sr2 86.64(10)
C17 N8 C22 110.4(4)
C17 N8 C18 112.9(4)
C22 N8 C18 106.4(4)
C17 N8 Sr2 110.8(3)
C22 N8 Sr2 111.3(3)
C18 N8 Sr2 104.9(3)
C15 N7 C21 111.7(4)
C15 N7 C16 110.9(4)
C21 N7 C16 107.2(4)
C15 N7 Sr2 111.0(3)
C21 N7 Sr2 106.8(3)
C16 N7 Sr2 109.1(3)
C13 N6 C20 112.9(4)
C13 N6 C14 111.0(5)
C20 N6 C14 107.2(4)
C13 N6 Sr2 107.1(3)
C20 N6 Sr2 110.9(3)
C14 N6 Sr2 107.7(3)
C23A N9 C30A 108.9(6)
C30B N9 C23B 108.6(10)
C30B N9 Sr3 117.7(7)
C23A N9 Sr3 115.1(4)
C30A N9 Sr3 106.4(4)
C23B N9 Sr3 103.1(5)
C30B N9 Sr1 132.2(8)
C23A N9 Sr1 131.9(5)
C30A N9 Sr1 104.6(4)
C23B N9 Sr1 104.2(6)
Sr3 N9 Sr1 86.36(10)
C24B N10 C31 117.3(8)
C25A N10 C31 118.0(5)
C25A N10 C24A 109.1(5)
C31 N10 C24A 103.1(5)
C24B N10 C25B 109.6(9)
C31 N10 C25B 96.7(7)
C24B N10 Sr3 113.8(6)
C25A N10 Sr3 110.8(4)
C31 N10 Sr3 112.6(3)
C24A N10 Sr3 101.5(4)
C25B N10 Sr3 104.7(6)
C26B N11 C32 124.5(8)
C27A N11 C32 116.3(5)
C27A N11 C26A 110.1(6)
C32 N11 C26A 102.1(5)
C26B N11 C27B 109.2(9)
C32 N11 C27B 98.2(7)
C26B N11 Sr3 114.1(6)
C27A N11 Sr3 116.3(4)
C32 N11 Sr3 103.8(3)
C26A N11 Sr3 106.8(4)
C27B N11 Sr3 104.2(6)
C28B N12 C33 122.5(8)
C29A N12 C33 116.2(5)
C29A N12 C28A 110.4(6)
C33 N12 C28A 101.9(5)
C28B N12 C29B 107.8(8)
C33 N12 C29B 96.9(6)
C28B N12 Sr3 114.0(6)
C29A N12 Sr3 109.5(4)
C33 N12 Sr3 112.2(3)
C28A N12 Sr3 106.0(4)
C29B N12 Sr3 98.6(5)
N1 C1 C2 112.8(4)
N1 C1 Sr1 45.69(18)
C2 C1 Sr1 77.3(2)
N1 C1 H1A 109.0
C2 C1 H1A 109.0
Sr1 C1 H1A 95.9
N1 C1 H1B 109.0
C2 C1 H1B 109.0
Sr1 C1 H1B 151.1
H1A C1 H1B 107.8
C1 C2 N2 114.1(4)
C1 C2 Sr1 77.6(3)
N2 C2 Sr1 48.89(19)
C1 C2 H2A 108.7
N2 C2 H2A 108.7
Sr1 C2 H2A 155.0
C1 C2 H2B 108.7
N2 C2 H2B 108.7
Sr1 C2 H2B 92.4
H2A C2 H2B 107.6
N2 C3 C4 113.2(4)
N2 C3 H3A 108.9
C4 C3 H3A 108.9
N2 C3 H3B 108.9
C4 C3 H3B 108.9
H3A C3 H3B 107.8
N3 C4 C3 114.4(4)
N3 C4 H4A 108.7
C3 C4 H4A 108.7
N3 C4 H4B 108.7
C3 C4 H4B 108.7
H4A C4 H4B 107.6
N3 C5 C6 113.9(4)
N3 C5 H5A 108.8
C6 C5 H5A 108.8
N3 C5 H5B 108.8
C6 C5 H5B 108.8
H5A C5 H5B 107.7
N4 C6 C5 114.7(4)
N4 C6 H6A 108.6
C5 C6 H6A 108.6
N4 C6 H6B 108.6
C5 C6 H6B 108.6
H6A C6 H6B 107.6
N4 C7 C8 113.3(4)
N4 C7 H7A 108.9
C8 C7 H7A 108.9
N4 C7 H7B 108.9
C8 C7 H7B 108.9
H7A C7 H7B 107.7
N1 C8 C7 116.6(4)
N1 C8 Sr2 46.3(2)
C7 C8 Sr2 142.4(3)
N1 C8 Sr1 47.19(19)
C7 C8 Sr1 80.7(2)
Sr2 C8 Sr1 64.21(8)
N1 C8 H8A 108.1
C7 C8 H8A 108.1
Sr2 C8 H8A 63.6
Sr1 C8 H8A 93.4
N1 C8 H8B 108.1
C7 C8 H8B 108.1
Sr2 C8 H8B 109.2
Sr1 C8 H8B 152.9
H8A C8 H8B 107.3
N2 C9 H9A 109.5
N2 C9 H9B 109.5
H9A C9 H9B 109.5
N2 C9 H9C 109.5
H9A C9 H9C 109.5
H9B C9 H9C 109.5
N3 C10 H10A 109.5
N3 C10 H10B 109.5
H10A C10 H10B 109.5
N3 C10 H10C 109.5
H10A C10 H10C 109.5
H10B C10 H10C 109.5
N4 C11 H11A 109.5
N4 C11 H11B 109.5
H11A C11 H11B 109.5
N4 C11 H11C 109.5
H11A C11 H11C 109.5
H11B C11 H11C 109.5
N5 C12 C13 119.4(4)
N5 C12 Sr2 47.7(2)
C13 C12 Sr2 79.8(3)
N5 C12 Sr3 45.6(2)
C13 C12 Sr3 139.0(4)
Sr2 C12 Sr3 63.98(9)
N5 C12 H12A 107.5
C13 C12 H12A 107.5
Sr2 C12 H12A 150.1
Sr3 C12 H12A 113.5
N5 C12 H12B 107.5
C13 C12 H12B 107.5
Sr2 C12 H12B 97.9
Sr3 C12 H12B 62.4
H12A C12 H12B 107.0
N6 C13 C12 117.4(5)
N6 C13 Sr2 49.1(2)
C12 C13 Sr2 75.4(3)
N6 C13 H13A 108.0
C12 C13 H13A 108.0
Sr2 C13 H13A 149.6
N6 C13 H13B 108.0
C12 C13 H13B 108.0
Sr2 C13 H13B 99.9
H13A C13 H13B 107.2
C15 C14 N6 118.5(5)
C15 C14 H14A 107.7
N6 C14 H14A 107.7
C15 C14 H14B 107.7
N6 C14 H14B 107.7
H14A C14 H14B 107.1
N7 C15 C14 117.3(5)
N7 C15 H15A 108.0
C14 C15 H15A 108.0
N7 C15 H15B 108.0
C14 C15 H15B 108.0
H15A C15 H15B 107.2
C17 C16 N7 117.1(5)
C17 C16 H16A 108.0
N7 C16 H16A 108.0
C17 C16 H16B 108.0
N7 C16 H16B 108.0
H16A C16 H16B 107.3
C16 C17 N8 116.7(4)
C16 C17 H17A 108.1
N8 C17 H17A 108.1
C16 C17 H17B 108.1
N8 C17 H17B 108.1
H17A C17 H17B 107.3
C19 C18 N8 117.8(5)
C19 C18 Sr2 77.7(3)
N8 C18 Sr2 50.3(2)
C19 C18 H18A 107.8
N8 C18 H18A 107.8
Sr2 C18 H18A 94.6
C19 C18 H18B 107.8
N8 C18 H18B 107.8
Sr2 C18 H18B 154.0
H18A C18 H18B 107.2
C18 C19 N5 117.2(4)
C18 C19 Sr2 78.2(3)
N5 C19 Sr2 45.8(2)
C18 C19 H19A 108.0
N5 C19 H19A 108.0
Sr2 C19 H19A 100.5
C18 C19 H19B 108.0
N5 C19 H19B 108.0
Sr2 C19 H19B 147.5
H19A C19 H19B 107.2
N6 C20 H20A 109.5
N6 C20 H20B 109.5
H20A C20 H20B 109.5
N6 C20 H20C 109.5
H20A C20 H20C 109.5
H20B C20 H20C 109.5
N7 C21 H21A 109.5
N7 C21 H21B 109.5
H21A C21 H21B 109.5
N7 C21 H21C 109.5
H21A C21 H21C 109.5
H21B C21 H21C 109.5
N8 C22 H22A 109.5
N8 C22 H22B 109.5
H22A C22 H22B 109.5
N8 C22 H22C 109.5
H22A C22 H22C 109.5
H22B C22 H22C 109.5
N9 C23A C24A 110.0(7)
N9 C23A H23A 109.7
C24A C23A H23A 109.7
N9 C23A H23B 109.7
C24A C23A H23B 109.7
H23A C23A H23B 108.2
C23A C24A N10 114.6(7)
C23A C24A Sr3 77.8(4)
N10 C24A Sr3 51.3(3)
C23A C24A H24A 108.6
N10 C24A H24A 108.6
Sr3 C24A H24A 89.3
C23A C24A H24B 108.6
N10 C24A H24B 108.6
Sr3 C24A H24B 158.1
H24A C24A H24B 107.6
N10 C25A C26A 109.8(7)
N10 C25A H25A 109.7
C26A C25A H25A 109.7
N10 C25A H25B 109.7
C26A C25A H25B 109.7
H25A C25A H25B 108.2
C25A C26A N11 111.6(7)
C25A C26A H26A 109.3
N11 C26A H26A 109.3
C25A C26A H26B 109.3
N11 C26A H26B 109.3
H26A C26A H26B 108.0
N11 C27A C28A 110.2(8)
N11 C27A H27A 109.6
C28A C27A H27A 109.6
N11 C27A H27B 109.6
C28A C27A H27B 109.6
H27A C27A H27B 108.1
C27A C28A N12 114.5(7)
C27A C28A H28A 108.6
N12 C28A H28A 108.6
C27A C28A H28B 108.6
N12 C28A H28B 108.6
H28A C28A H28B 107.6
N12 C29A C30A 110.2(8)
N12 C29A H29A 109.6
C30A C29A H29A 109.6
N12 C29A H29B 109.6
C30A C29A H29B 109.6
H29A C29A H29B 108.1
C29A C30A N9 115.3(7)
C29A C30A Sr1 141.8(6)
N9 C30A Sr1 49.1(3)
C29A C30A Sr3 80.4(4)
N9 C30A Sr3 47.8(3)
Sr1 C30A Sr3 64.22(16)
C29A C30A H30A 108.4
N9 C30A H30A 108.4
Sr1 C30A H30A 61.2
Sr3 C30A H30A 91.4
C29A C30A H30B 108.4
N9 C30A H30B 108.4
Sr1 C30A H30B 109.7
Sr3 C30A H30B 154.5
H30A C30A H30B 107.5
C24B C23B N9 115.9(11)
C24B C23B Sr3 81.3(7)
N9 C23B Sr3 49.0(3)
C24B C23B Sr1 143.2(8)
N9 C23B Sr1 48.3(4)
Sr3 C23B Sr1 63.8(2)
C24B C23B H23C 108.3
N9 C23B H23C 108.3
Sr3 C23B H23C 156.2
Sr1 C23B H23C 108.4
C24B C23B H23D 108.3
N9 C23B H23D 108.3
Sr3 C23B H23D 89.2
Sr1 C23B H23D 62.2
H23C C23B H23D 107.4
N10 C24B C23B 110.1(12)
N10 C24B H24C 109.6
C23B C24B H24C 109.6
N10 C24B H24D 109.6
C23B C24B H24D 109.6
H24C C24B H24D 108.1
C26B C25B N10 113.6(12)
C26B C25B H25C 108.9
N10 C25B H25C 108.9
C26B C25B H25D 108.9
N10 C25B H25D 108.9
H25C C25B H25D 107.7
N11 C26B C25B 112.0(12)
N11 C26B H26C 109.2
C25B C26B H26C 109.2
N11 C26B H26D 109.2
C25B C26B H26D 109.2
H26C C26B H26D 107.9
C28B C27B N11 113.9(13)
C28B C27B H27C 108.8
N11 C27B H27C 108.8
C28B C27B H27D 108.8
N11 C27B H27D 108.8
H27C C27B H27D 107.7
N12 C28B C27B 107.0(12)
N12 C28B H28C 110.3
C27B C28B H28C 110.3
N12 C28B H28D 110.3
C27B C28B H28D 110.3
H28C C28B H28D 108.6
C30B C29B N12 115.7(11)
C30B C29B H29C 108.4
N12 C29B H29C 108.4
C30B C29B H29D 108.4
N12 C29B H29D 108.4
H29C C29B H29D 107.4
N9 C30B C29B 107.0(14)
N9 C30B H30C 110.3
C29B C30B H30C 110.3
N9 C30B H30D 110.3
C29B C30B H30D 110.3
H30C C30B H30D 108.6
N10 C31 H31A 109.5
N10 C31 H31B 109.5
H31A C31 H31B 109.5
N10 C31 H31C 109.5
H31A C31 H31C 109.5
H31B C31 H31C 109.5
N11 C32 H32A 109.5
N11 C32 H32B 109.5
H32A C32 H32B 109.5
N11 C32 H32C 109.5
H32A C32 H32C 109.5
H32B C32 H32C 109.5
N12 C33 H33A 109.5
N12 C33 H33B 109.5
H33A C33 H33B 109.5
N12 C33 H33C 109.5
H33A C33 H33C 109.5
H33B C33 H33C 109.5
C40 Si1 C46 102.34(19)
C40 Si1 C34 99.58(19)
C46 Si1 C34 101.22(19)
C39 C34 C35 115.4(5)
C39 C34 Si1 126.3(3)
C35 C34 Si1 118.3(4)
C36 C35 C34 122.7(6)
C36 C35 H35 118.6
C34 C35 H35 118.6
C37 C36 C35 120.1(6)
C37 C36 H36 119.9
C35 C36 H36 119.9
C36 C37 C38 119.4(5)
C36 C37 H37 120.3
C38 C37 H37 120.3
C39 C38 C37 119.7(6)
C39 C38 H38 120.2
C37 C38 H38 120.2
C38 C39 C34 122.7(5)
C38 C39 H39 118.6
C34 C39 H39 118.6
C45 C40 C41 115.3(4)
C45 C40 Si1 127.0(3)
C41 C40 Si1 117.7(3)
C42 C41 C40 123.0(5)
C42 C41 H41 118.5
C40 C41 H41 118.5
C41 C42 C43 119.8(5)
C41 C42 H42 120.1
C43 C42 H42 120.1
C44 C43 C42 119.0(5)
C44 C43 H43 120.5
C42 C43 H43 120.5
C43 C44 C45 120.4(4)
C43 C44 H44 119.8
C45 C44 H44 119.8
C40 C45 C44 122.4(4)
C40 C45 H45 118.8
C44 C45 H45 118.8
C47 C46 C51 115.5(4)
C47 C46 Si1 125.8(3)
C51 C46 Si1 118.4(3)
C48 C47 C46 121.9(4)
C48 C47 H47 119.0
C46 C47 H47 119.0
C49 C48 C47 121.3(4)
C49 C48 H48 119.4
C47 C48 H48 119.4
C50 C49 C48 118.0(4)
C50 C49 H49 121.0
C48 C49 H49 121.0
C49 C50 C51 120.7(4)
C49 C50 H50 119.7
C51 C50 H50 119.7
C50 C51 C46 122.6(4)
C50 C51 H51 118.7
C46 C51 H51 118.7
C57A C52A C53A 119.0(11)
C57A C52A H52A 120.5
C53A C52A H52A 120.5
C52A C53A C54A 118.5(10)
C52A C53A H53A 120.7
C54A C53A H53A 120.7
C55A C54A C53A 120.5(12)
C55A C54A H54A 119.8
C53A C54A H54A 119.8
C56A C55A C54A 120.8(15)
C56A C55A H55A 119.6
C54A C55A H55A 119.6
C55A C56A C57A 121.7(14)
C55A C56A H56A 119.1
C57A C56A H56A 119.1
C52A C57A C56A 119.3(11)
C52A C57A H57A 120.3
C56A C57A H57A 120.3

loop_
_geom_bond_atom_site_label_1
_geom_bond_atom_site_label_2
_geom_bond_distance
Sr1 H1 2.54(4)
Sr1 H2 2.60(4)
Sr1 N1 2.614(3)
Sr1 N9 2.618(3)
Sr1 N2 2.674(3)
Sr1 N3 2.694(3)
Sr1 N4 2.701(4)
Sr1 C30A 3.351(9)
Sr1 C8 3.371(4)
Sr1 C23B 3.399(14)
Sr1 C2 3.409(5)
Sr1 C1 3.412(5)
Sr1 H1 2.54(4)
Sr1 H2 2.60(4)
Sr2 H1 2.43(4)
Sr2 H2 2.54(4)
Sr2 N1 2.568(3)
Sr2 N5 2.615(3)
Sr2 N6 2.703(4)
Sr2 N7 2.713(3)
Sr2 N8 2.720(3)
Sr2 C8 3.344(5)
Sr2 C12 3.359(5)
Sr2 C19 3.407(5)
Sr2 C18 3.413(5)
Sr2 C13 3.416(5)
Sr2 H1 2.43(4)
Sr2 H2 2.54(4)
Sr3 H1 2.47(4)
Sr3 H2 2.50(4)
Sr3 N5 2.610(3)
Sr3 N9 2.612(3)
Sr3 N11 2.684(4)
Sr3 N10 2.719(4)
Sr3 N12 2.743(4)
Sr3 C23B 3.371(11)
Sr3 C30A 3.382(9)
Sr3 C12 3.408(5)
Sr3 C24A 3.417(8)
Sr3 H1 2.47(4)
Sr3 H2 2.50(4)
N1 C8 1.445(6)
N1 C1 1.450(6)
N2 C9 1.460(5)
N2 C3 1.466(5)
N2 C2 1.499(5)
N3 C10 1.454(5)
N3 C5 1.465(5)
N3 C4 1.486(6)
N4 C11 1.467(6)
N4 C7 1.486(6)
N4 C6 1.491(5)
N5 C19 1.440(6)
N5 C12 1.442(6)
N8 C17 1.451(5)
N8 C22 1.454(6)
N8 C18 1.477(6)
N7 C15 1.429(6)
N7 C21 1.445(6)
N7 C16 1.499(6)
N6 C13 1.440(6)
N6 C20 1.453(5)
N6 C14 1.507(7)
N9 C30B 1.330(15)
N9 C23A 1.379(8)
N9 C30A 1.534(11)
N9 C23B 1.618(14)
N10 C24B 1.335(13)
N10 C25A 1.413(8)
N10 C31 1.459(6)
N10 C24A 1.598(10)
N10 C25B 1.636(15)
N11 C26B 1.356(14)
N11 C27A 1.425(9)
N11 C32 1.450(6)
N11 C26A 1.580(10)
N11 C27B 1.63(2)
N12 C28B 1.357(14)
N12 C29A 1.402(9)
N12 C33 1.446(6)
N12 C28A 1.574(10)
N12 C29B 1.695(16)
C1 C2 1.484(7)
C1 H1A 0.9900
C1 H1B 0.9900
C2 H2A 0.9900
C2 H2B 0.9900
C3 C4 1.490(6)
C3 H3A 0.9900
C3 H3B 0.9900
C4 H4A 0.9900
C4 H4B 0.9900
C5 C6 1.512(6)
C5 H5A 0.9900
C5 H5B 0.9900
C6 H6A 0.9900
C6 H6B 0.9900
C7 C8 1.517(6)
C7 H7A 0.9900
C7 H7B 0.9900
C8 H8A 0.9900
C8 H8B 0.9900
C9 H9A 0.9800
C9 H9B 0.9800
C9 H9C 0.9800
C10 H10A 0.9800
C10 H10B 0.9800
C10 H10C 0.9800
C11 H11A 0.9800
C11 H11B 0.9800
C11 H11C 0.9800
C12 C13 1.459(7)
C12 H12A 0.9900
C12 H12B 0.9900
C13 H13A 0.9900
C13 H13B 0.9900
C14 C15 1.446(8)
C14 H14A 0.9900
C14 H14B 0.9900
C15 H15A 0.9900
C15 H15B 0.9900
C16 C17 1.429(7)
C16 H16A 0.9900
C16 H16B 0.9900
C17 H17A 0.9900
C17 H17B 0.9900
C18 C19 1.427(7)
C18 H18A 0.9900
C18 H18B 0.9900
C19 H19A 0.9900
C19 H19B 0.9900
C20 H20A 0.9800
C20 H20B 0.9800
C20 H20C 0.9800
C21 H21A 0.9800
C21 H21B 0.9800
C21 H21C 0.9800
C22 H22A 0.9800
C22 H22B 0.9800
C22 H22C 0.9800
C23A C24A 1.509(13)
C23A H23A 0.9900
C23A H23B 0.9900
C24A H24A 0.9900
C24A H24B 0.9900
C25A C26A 1.505(13)
C25A H25A 0.9900
C25A H25B 0.9900
C26A H26A 0.9900
C26A H26B 0.9900
C27A C28A 1.515(13)
C27A H27A 0.9900
C27A H27B 0.9900
C28A H28A 0.9900
C28A H28B 0.9900
C29A C30A 1.534(13)
C29A H29A 0.9900
C29A H29B 0.9900
C30A H30A 0.9900
C30A H30B 0.9900
C23B C24B 1.51(2)
C23B H23C 0.9900
C23B H23D 0.9900
C24B H24C 0.9900
C24B H24D 0.9900
C25B C26B 1.47(2)
C25B H25C 0.9900
C25B H25D 0.9900
C26B H26C 0.9900
C26B H26D 0.9900
C27B C28B 1.49(2)
C27B H27C 0.9900
C27B H27D 0.9900
C28B H28C 0.9900
C28B H28D 0.9900
C29B C30B 1.50(2)
C29B H29C 0.9900
C29B H29D 0.9900
C30B H30C 0.9900
C30B H30D 0.9900
C31 H31A 0.9800
C31 H31B 0.9800
C31 H31C 0.9800
C32 H32A 0.9800
C32 H32B 0.9800
C32 H32C 0.9800
C33 H33A 0.9800
C33 H33B 0.9800
C33 H33C 0.9800
Si1 C40 1.918(4)
Si1 C46 1.918(4)
Si1 C34 1.933(5)
C34 C39 1.396(7)
C34 C35 1.404(6)
C35 C36 1.385(8)
C35 H35 0.9500
C36 C37 1.368(9)
C36 H36 0.9500
C37 C38 1.397(8)
C37 H37 0.9500
C38 C39 1.384(7)
C38 H38 0.9500
C39 H39 0.9500
C40 C45 1.395(6)
C40 C41 1.405(6)
C41 C42 1.385(7)
C41 H41 0.9500
C42 C43 1.388(7)
C42 H42 0.9500
C43 C44 1.376(6)
C43 H43 0.9500
C44 C45 1.397(6)
C44 H44 0.9500
C45 H45 0.9500
C46 C47 1.402(6)
C46 C51 1.412(6)
C47 C48 1.393(6)
C47 H47 0.9500
C48 C49 1.390(6)
C48 H48 0.9500
C49 C50 1.387(6)
C49 H49 0.9500
C50 C51 1.388(6)
C50 H50 0.9500
C51 H51 0.9500
C52A C57A 1.393(16)
C52A C53A 1.399(16)
C52A H52A 0.9500
C53A C54A 1.442(15)
C53A H53A 0.9500
C54A C55A 1.344(17)
C54A H54A 0.9500
C55A C56A 1.337(19)
C55A H55A 0.9500
C56A C57A 1.405(17)
C56A H56A 0.9500
C57A H57A 0.9500

loop_
_geom_torsion_atom_site_label_1
_geom_torsion_atom_site_label_2
_geom_torsion_atom_site_label_3
_geom_torsion_atom_site_label_4
_geom_torsion
C8 N1 C1 C2 162.4(4)
Sr2 N1 C1 C2 -60.9(5)
Sr1 N1 C1 C2 41.9(4)
C8 N1 C1 Sr1 120.5(4)
Sr2 N1 C1 Sr1 -102.8(3)
N1 C1 C2 N2 -62.6(5)
Sr1 C1 C2 N2 -33.3(3)
N1 C1 C2 Sr1 -29.3(3)
C9 N2 C2 C1 162.6(4)
C3 N2 C2 C1 -76.3(5)
Sr1 N2 C2 C1 45.3(4)
C9 N2 C2 Sr1 117.3(3)
C3 N2 C2 Sr1 -121.6(4)
C9 N2 C3 C4 -82.5(5)
C2 N2 C3 C4 158.2(4)
Sr1 N2 C3 C4 39.8(4)
C10 N3 C4 C3 157.3(4)
C5 N3 C4 C3 -77.9(5)
Sr1 N3 C4 C3 44.1(4)
N2 C3 C4 N3 -59.4(5)
C10 N3 C5 C6 -75.5(5)
C4 N3 C5 C6 161.4(4)
Sr1 N3 C5 C6 40.9(4)
C11 N4 C6 C5 158.8(4)
C7 N4 C6 C5 -79.0(5)
Sr1 N4 C6 C5 39.6(4)
N3 C5 C6 N4 -56.9(5)
C11 N4 C7 C8 -82.7(5)
C6 N4 C7 C8 156.4(4)
Sr1 N4 C7 C8 36.6(5)
C1 N1 C8 C7 -77.0(5)
Sr2 N1 C8 C7 138.4(4)
Sr1 N1 C8 C7 44.7(5)
C1 N1 C8 Sr2 144.6(4)
Sr1 N1 C8 Sr2 -93.7(2)
C1 N1 C8 Sr1 -121.7(4)
Sr2 N1 C8 Sr1 93.7(2)
N4 C7 C8 N1 -58.9(6)
N4 C7 C8 Sr2 -6.9(8)
N4 C7 C8 Sr1 -27.4(4)
C19 N5 C12 C13 83.6(6)
Sr3 N5 C12 C13 -131.3(5)
Sr2 N5 C12 C13 -37.8(6)
C19 N5 C12 Sr2 121.4(4)
Sr3 N5 C12 Sr2 -93.5(2)
C19 N5 C12 Sr3 -145.0(4)
Sr2 N5 C12 Sr3 93.5(2)
C20 N6 C13 C12 87.8(6)
C14 N6 C13 C12 -151.8(5)
Sr2 N6 C13 C12 -34.5(7)
C20 N6 C13 Sr2 122.3(4)
C14 N6 C13 Sr2 -117.3(4)
N5 C12 C13 N6 53.7(8)
Sr2 C12 C13 N6 26.3(5)
Sr3 C12 C13 N6 -1.1(10)
N5 C12 C13 Sr2 27.4(5)
Sr3 C12 C13 Sr2 -27.4(5)
C13 N6 C14 C15 79.0(7)
C20 N6 C14 C15 -157.3(5)
Sr2 N6 C14 C15 -37.9(6)
C21 N7 C15 C14 85.4(6)
C16 N7 C15 C14 -155.2(5)
Sr2 N7 C15 C14 -33.8(6)
N6 C14 C15 N7 52.1(8)
C15 N7 C16 C17 84.2(6)
C21 N7 C16 C17 -153.7(5)
Sr2 N7 C16 C17 -38.4(6)
N7 C16 C17 N8 54.2(8)
C22 N8 C17 C16 86.7(6)
C18 N8 C17 C16 -154.4(5)
Sr2 N8 C17 C16 -37.1(6)
C17 N8 C18 C19 79.5(6)
C22 N8 C18 C19 -159.3(5)
Sr2 N8 C18 C19 -41.3(6)
C17 N8 C18 Sr2 120.8(4)
C22 N8 C18 Sr2 -118.0(3)
N8 C18 C19 N5 56.1(7)
Sr2 C18 C19 N5 24.8(4)
N8 C18 C19 Sr2 31.3(4)
C12 N5 C19 C18 -154.7(5)
Sr3 N5 C19 C18 66.9(6)
Sr2 N5 C19 C18 -34.9(6)
C12 N5 C19 Sr2 -119.8(4)
Sr3 N5 C19 Sr2 101.8(3)
C30B N9 C23A C24A -157.4(11)
C30A N9 C23A C24A -161.8(8)
C23B N9 C23A C24A 31.3(10)
Sr3 N9 C23A C24A -42.6(9)
Sr1 N9 C23A C24A 66.5(8)
N9 C23A C24A N10 65.2(10)
N9 C23A C24A Sr3 28.6(6)
C24B N10 C24A C23A 71.0(17)
C25A N10 C24A C23A 68.6(9)
C31 N10 C24A C23A -165.1(7)
C25B N10 C24A C23A 79.1(13)
Sr3 N10 C24A C23A -48.3(8)
C24B N10 C24A Sr3 119.3(16)
C25A N10 C24A Sr3 117.0(5)
C31 N10 C24A Sr3 -116.8(3)
C25B N10 C24A Sr3 127.5(10)
C24B N10 C25A C26A -161.8(10)
C31 N10 C25A C26A 82.1(8)
C24A N10 C25A C26A -160.6(7)
C25B N10 C25A C26A 33.6(12)
Sr3 N10 C25A C26A -49.7(8)
N10 C25A C26A N11 68.3(10)
C26B N11 C26A C25A 62.3(14)
C27A N11 C26A C25A 80.3(9)
C32 N11 C26A C25A -155.6(7)
C27B N11 C26A C25A 87.8(13)
Sr3 N11 C26A C25A -46.9(8)
C26B N11 C27A C28A -152.3(11)
C32 N11 C27A C28A 83.3(8)
C26A N11 C27A C28A -161.2(8)
C27B N11 C27A C28A 29.8(16)
Sr3 N11 C27A C28A -39.5(10)
N11 C27A C28A N12 60.1(12)
C28B N12 C28A C27A 62.9(13)
C29A N12 C28A C27A 71.7(10)
C33 N12 C28A C27A -164.3(8)
C29B N12 C28A C27A 79.4(14)
Sr3 N12 C28A C27A -46.7(9)
C28B N12 C29A C30A -154.6(10)
C33 N12 C29A C30A 85.2(8)
C28A N12 C29A C30A -159.5(8)
C29B N12 C29A C30A 30.1(11)
Sr3 N12 C29A C30A -43.2(9)
N12 C29A C30A N9 65.6(11)
N12 C29A C30A Sr1 10.4(15)
N12 C29A C30A Sr3 32.1(6)
C30B N9 C30A C29A 69.0(15)
C23A N9 C30A C29A 77.3(9)
C23B N9 C30A C29A 88.0(13)
Sr3 N9 C30A C29A -47.3(9)
Sr1 N9 C30A C29A -137.8(7)
C30B N9 C30A Sr1 -153.2(14)
C23A N9 C30A Sr1 -145.0(5)
C23B N9 C30A Sr1 -134.2(10)
Sr3 N9 C30A Sr1 90.5(2)
C30B N9 C30A Sr3 116.4(15)
C23A N9 C30A Sr3 124.6(5)
C23B N9 C30A Sr3 135.3(10)
Sr1 N9 C30A Sr3 -90.5(2)
C30B N9 C23B C24B -75.8(15)
C23A N9 C23B C24B -66.8(15)
C30A N9 C23B C24B -86.3(15)
Sr3 N9 C23B C24B 49.9(13)
Sr1 N9 C23B C24B 139.4(12)
C30B N9 C23B Sr3 -125.6(8)
C23A N9 C23B Sr3 -116.7(10)
C30A N9 C23B Sr3 -136.1(10)
Sr1 N9 C23B Sr3 89.5(2)
C30B N9 C23B Sr1 144.8(8)
C23A N9 C23B Sr1 153.8(10)
C30A N9 C23B Sr1 134.3(10)
Sr3 N9 C23B Sr1 -89.5(2)
C25A N10 C24B C23B 146.9(14)
C31 N10 C24B C23B -96.2(12)
C24A N10 C24B C23B -30.9(13)
C25B N10 C24B C23B 155.0(13)
Sr3 N10 C24B C23B 38.2(15)
N9 C23B C24B N10 -63.2(18)
Sr3 C23B C24B N10 -27.5(11)
Sr1 C23B C24B N10 -9(3)
C24B N10 C25B C26B -79.6(15)
C25A N10 C25B C26B -63.4(15)
C31 N10 C25B C26B 158.3(12)
C24A N10 C25B C26B -83.7(15)
Sr3 N10 C25B C26B 42.8(13)
C27A N11 C26B C25B 162.1(14)
C32 N11 C26B C25B -81.7(13)
C26A N11 C26B C25B -34.9(13)
C27B N11 C26B C25B 163.2(14)
Sr3 N11 C26B C25B 47.0(16)
N10 C25B C26B N11 -63.4(18)
C26B N11 C27B C28B -72.9(16)
C27A N11 C27B C28B -70.7(19)
C32 N11 C27B C28B 156.0(12)
C26A N11 C27B C28B -86.0(16)
Sr3 N11 C27B C28B 49.4(14)
C29A N12 C28B C27B 154.1(15)
C33 N12 C28B C27B -92.7(13)
C28A N12 C28B C27B -34.4(12)
C29B N12 C28B C27B 156.6(13)
Sr3 N12 C28B C27B 48.1(16)
N11 C27B C28B N12 -68.6(18)
C28B N12 C29B C30B -71.3(15)
C29A N12 C29B C30B -66.5(14)
C33 N12 C29B C30B 161.3(12)
C28A N12 C29B C30B -80.7(16)
Sr3 N12 C29B C30B 47.5(13)
C23A N9 C30B C29B 159.0(14)
C30A N9 C30B C29B -29.0(12)
C23B N9 C30B C29B 163.8(12)
Sr3 N9 C30B C29B 47.2(16)
Sr1 N9 C30B C29B -65.2(13)
N12 C29B C30B N9 -67.0(16)
C39 C34 C35 C36 -1.0(7)
Si1 C34 C35 C36 175.4(4)
C34 C35 C36 C37 -0.1(9)
C35 C36 C37 C38 0.9(9)
C36 C37 C38 C39 -0.6(8)
C37 C38 C39 C34 -0.5(8)
C35 C34 C39 C38 1.3(7)
Si1 C34 C39 C38 -174.7(4)
C45 C40 C41 C42 2.9(7)
Si1 C40 C41 C42 -178.3(4)
C40 C41 C42 C43 -2.3(9)
C41 C42 C43 C44 0.0(8)
C42 C43 C44 C45 1.4(7)
C41 C40 C45 C44 -1.4(6)
Si1 C40 C45 C44 180.0(3)
C43 C44 C45 C40 -0.7(7)
C51 C46 C47 C48 0.0(6)
Si1 C46 C47 C48 -173.4(3)
C46 C47 C48 C49 -1.3(6)
C47 C48 C49 C50 1.2(6)
C48 C49 C50 C51 0.1(6)
C49 C50 C51 C46 -1.4(6)
C47 C46 C51 C50 1.3(6)
Si1 C46 C51 C50 175.2(3)
C57A C52A C53A C54A 4.8(17)
C52A C53A C54A C55A -0.8(15)
C53A C54A C55A C56A -2.2(18)
C54A C55A C56A C57A 1(2)
C53A C52A C57A C56A -5.7(18)
C55A C56A C57A C52A 2.7(18)
